data_7132977
loop_
_publ_author_name
'Akbari, Alireza'
'Khosravi, Hormoz'
'Bauer, Felix'
'Rominger, Frank'
'Breit, Bernhard'
'Balalaie, Saeed'

_publ_section_title
;
 Metal- and solvent-free domino reaction of 2-isocyanophenol esters to
 benzoxazines: long-range 1,5-acyl migration on 1,4-diazabutatriene.
;
_journal_issue 41
_journal_name_full 'Chemical communications (Cambridge, England)'
_journal_page_first 5451
_journal_page_last 5454
_journal_paper_doi 10.1039/d4cc01214c
_journal_volume 60
_journal_year 2024
_chemical_formula_sum 'C16 H13 N O3'
_chemical_formula_weight 267.27
_space_group_crystal_system triclinic
_space_group_IT_number 2
_space_group_name_Hall '-P 1'
_space_group_name_H-M_alt 'P -1'
_atom_sites_solution_hydrogens geom
_audit_creation_method SHELXL-2018/3
_audit_update_record
;
2024-03-05 deposited with the CCDC.	2024-04-22 downloaded from the CCDC.
;
_cell_angle_alpha 100.298(2)
_cell_angle_beta 96.3058(19)
_cell_angle_gamma 111.3892(18)
_cell_formula_units_Z 2
_cell_length_a 6.7066(7)
_cell_length_b 8.7863(9)
_cell_length_c 12.6844(13)
_cell_measurement_reflns_used 3607
_cell_measurement_temperature 200(2)
_cell_measurement_theta_max 27.13
_cell_measurement_theta_min 2.56
_cell_volume 672.14(12)
_computing_cell_refinement 'Bruker SAINT'
_computing_data_collection 'Bruker APEX2'
_computing_data_reduction 'Bruker SAINT'
_computing_molecular_graphics 'Bruker SHELXTL'
_computing_publication_material 'Bruker SHELXTL'
_computing_structure_refinement 'SHELXL-2018/3 (Sheldrick, 2018)'
_computing_structure_solution 'SHELXT-2018/2 (Sheldrick 2015)'
_diffrn_ambient_temperature 200(2)
_diffrn_measured_fraction_theta_full 0.995
_diffrn_measured_fraction_theta_max 0.913
_diffrn_measurement_device_type 'Bruker APEX-II Quazar area detector'
_diffrn_measurement_method '\f and \w scans'
_diffrn_radiation_type MoK\a
_diffrn_radiation_wavelength 0.71073
_diffrn_reflns_av_R_equivalents 0.0383
_diffrn_reflns_av_unetI/netI 0.0411
_diffrn_reflns_Laue_measured_fraction_full 0.995
_diffrn_reflns_Laue_measured_fraction_max 0.913
_diffrn_reflns_limit_h_max 9
_diffrn_reflns_limit_h_min -9
_diffrn_reflns_limit_k_max 12
_diffrn_reflns_limit_k_min -12
_diffrn_reflns_limit_l_max 17
_diffrn_reflns_limit_l_min -17
_diffrn_reflns_number 12848
_diffrn_reflns_point_group_measured_fraction_full 0.995
_diffrn_reflns_point_group_measured_fraction_max 0.913
_diffrn_reflns_theta_full 25.242
_diffrn_reflns_theta_max 29.291
_diffrn_reflns_theta_min 1.662
_diffrn_source 'ImuS microsource'
_exptl_absorpt_coefficient_mu 0.092
_exptl_absorpt_correction_T_max 0.9598
_exptl_absorpt_correction_T_min 0.9169
_exptl_absorpt_correction_type multi-scan
_exptl_absorpt_process_details
;
Sheldrick, G. M. (2008). <i>SADABS</i>. University of G\"ottingen, Germany.
;
_exptl_crystal_colour colourless
_exptl_crystal_density_diffrn 1.321
_exptl_crystal_description brick
_exptl_crystal_F_000 280
_exptl_crystal_size_max 0.122
_exptl_crystal_size_mid 0.062
_exptl_crystal_size_min 0.062
_refine_diff_density_max 0.203
_refine_diff_density_min -0.198
_refine_diff_density_rms 0.039
_refine_ls_extinction_method none
_refine_ls_goodness_of_fit_ref 1.045
_refine_ls_hydrogen_treatment constr
_refine_ls_matrix_type full
_refine_ls_number_parameters 183
_refine_ls_number_reflns 3342
_refine_ls_number_restraints 0
_refine_ls_restrained_S_all 1.045
_refine_ls_R_factor_all 0.0860
_refine_ls_R_factor_gt 0.0493
_refine_ls_shift/su_max 0.000
_refine_ls_shift/su_mean 0.000
_refine_ls_structure_factor_coef Fsqd
_refine_ls_weighting_details 'w=1/[\s^2^(Fo^2^)+(0.0441P)^2^+0.2865P] where P=(Fo^2^+2Fc^2^)/3'
_refine_ls_weighting_scheme calc
_refine_ls_wR_factor_gt 0.1127
_refine_ls_wR_factor_ref 0.1299
_reflns_Friedel_coverage 0.000
_reflns_number_gt 2185
_reflns_number_total 3342
_reflns_threshold_expression 'I > 2\s(I)'
_cod_data_source_file d4cc01214c2.cif
_cod_data_source_block sba200
_cod_depositor_comments 'Adding full bibliography for 7132976--7132977.cif.'
_cod_database_code 7132977
_shelx_shelxl_version_number 2018/3
_shelx_space_group_comment
; 
The symmetry employed for this shelxl refinement is uniquely defined 
by the following loop, which should always be used as a source of 
symmetry information in preference to the above space-group names. 
They are only intended as comments. 
;
_shelx_estimated_absorpt_t_min 0.989
_shelx_estimated_absorpt_t_max 0.994

loop_
_space_group_symop_operation_xyz
'x, y, z'
'-x, -y, -z'

loop_
_atom_site_label
_atom_site_type_symbol
_atom_site_fract_x
_atom_site_fract_y
_atom_site_fract_z
_atom_site_U_iso_or_equiv
_atom_site_adp_type
_atom_site_occupancy
_atom_site_site_symmetry_order
_atom_site_calc_flag
_atom_site_refinement_flags_posn
_atom_site_refinement_flags_adp
_atom_site_refinement_flags_occupancy
_atom_site_disorder_assembly
_atom_site_disorder_group
C1 C 0.5701(3) 0.3912(2) 0.28482(14) 0.0345(4) Uani 1 1 d . . . . .
O2 O 0.7225(2) 0.32163(15) 0.29774(9) 0.0385(3) Uani 1 1 d . . . . .
O1 O 0.4185(2) 0.33183(17) 0.20985(11) 0.0504(4) Uani 1 1 d . . . . .
C11 C 0.6203(3) 0.5423(2) 0.37191(13) 0.0314(4) Uani 1 1 d . . . . .
C12 C 0.8129(3) 0.6159(2) 0.44754(14) 0.0361(4) Uani 1 1 d . . . . .
H12 H 0.918615 0.567771 0.444260 0.043 Uiso 1 1 calc R U . . .
C13 C 0.8547(3) 0.7584(2) 0.52806(14) 0.0369(4) Uani 1 1 d . . . . .
H13 H 0.987774 0.807545 0.579819 0.044 Uiso 1 1 calc R U . . .
C14 C 0.7002(3) 0.8289(2) 0.53245(14) 0.0340(4) Uani 1 1 d . . . . .
C15 C 0.5069(3) 0.7577(2) 0.45530(14) 0.0378(4) Uani 1 1 d . . . . .
H15 H 0.402611 0.807355 0.457299 0.045 Uiso 1 1 calc R U . . .
C16 C 0.4673(3) 0.6153(2) 0.37619(14) 0.0360(4) Uani 1 1 d . . . . .
H16 H 0.334777 0.566252 0.324074 0.043 Uiso 1 1 calc R U . . .
O18 O 0.7222(2) 0.96721(16) 0.60859(11) 0.0454(4) Uani 1 1 d . . . . .
C18 C 0.9084(4) 1.0348(3) 0.69564(17) 0.0505(5) Uani 1 1 d . . . . .
H18A H 0.903282 1.131396 0.745920 0.076 Uiso 1 1 calc R U . . .
H18B H 1.041934 1.071045 0.665500 0.076 Uiso 1 1 calc R U . . .
H18C H 0.907297 0.948290 0.735028 0.076 Uiso 1 1 calc R U . . .
C21 C 0.7195(3) 0.2017(2) 0.20811(13) 0.0321(4) Uani 1 1 d . . . . .
C22 C 0.8236(3) 0.2593(2) 0.12513(14) 0.0320(4) Uani 1 1 d . . . . .
C23 C 0.8329(3) 0.1428(2) 0.03770(14) 0.0342(4) Uani 1 1 d . . . . .
H23 H 0.901741 0.179775 -0.019914 0.041 Uiso 1 1 calc R U . . .
C24 C 0.7418(3) -0.0265(2) 0.03502(14) 0.0330(4) Uani 1 1 d . . . . .
H24 H 0.747914 -0.105382 -0.025088 0.040 Uiso 1 1 calc R U . . .
C25 C 0.6414(3) -0.0837(2) 0.11831(14) 0.0329(4) Uani 1 1 d . . . . .
C26 C 0.6301(3) 0.0329(2) 0.20558(14) 0.0341(4) Uani 1 1 d . . . . .
H26 H 0.560883 -0.004359 0.263032 0.041 Uiso 1 1 calc R U . . .
N28 N 0.9887(3) 0.5781(2) 0.13809(16) 0.0558(5) Uani 1 1 d . . . . .
C28 C 0.9166(3) 0.4366(2) 0.13141(15) 0.0385(4) Uani 1 1 d . . . . .
C29 C 0.5473(3) -0.2691(2) 0.11417(17) 0.0458(5) Uani 1 1 d . . . . .
H29A H 0.403519 -0.300355 0.134687 0.069 Uiso 1 1 calc R U . . .
H29B H 0.644456 -0.294779 0.165151 0.069 Uiso 1 1 calc R U . . .
H29C H 0.532611 -0.332903 0.039969 0.069 Uiso 1 1 calc R U . . .

loop_
_atom_site_aniso_label
_atom_site_aniso_U_11
_atom_site_aniso_U_22
_atom_site_aniso_U_33
_atom_site_aniso_U_23
_atom_site_aniso_U_13
_atom_site_aniso_U_12
C1 0.0401(10) 0.0342(9) 0.0318(9) 0.0052(7) 0.0080(8) 0.0186(8)
O2 0.0502(8) 0.0397(7) 0.0303(6) -0.0006(5) 0.0030(5) 0.0283(6)
O1 0.0493(8) 0.0513(8) 0.0435(8) -0.0127(6) -0.0069(6) 0.0273(7)
C11 0.0402(10) 0.0292(9) 0.0275(8) 0.0057(7) 0.0065(7) 0.0172(8)
C12 0.0427(11) 0.0348(9) 0.0348(9) 0.0035(7) 0.0042(8) 0.0230(8)
C13 0.0382(10) 0.0352(9) 0.0351(9) 0.0013(7) -0.0022(7) 0.0179(8)
C14 0.0439(10) 0.0282(9) 0.0316(9) 0.0035(7) 0.0071(7) 0.0177(8)
C15 0.0428(11) 0.0392(10) 0.0381(10) 0.0046(8) 0.0049(8) 0.0264(9)
C16 0.0387(10) 0.0385(10) 0.0308(9) 0.0030(7) 0.0015(7) 0.0191(8)
O18 0.0525(8) 0.0380(7) 0.0420(7) -0.0078(6) -0.0020(6) 0.0248(6)
C18 0.0536(13) 0.0428(11) 0.0426(11) -0.0099(9) -0.0037(9) 0.0174(10)
C21 0.0359(10) 0.0349(9) 0.0282(8) 0.0009(7) 0.0025(7) 0.0211(8)
C22 0.0305(9) 0.0280(9) 0.0357(9) 0.0019(7) 0.0029(7) 0.0129(7)
C23 0.0312(9) 0.0382(10) 0.0345(9) 0.0047(8) 0.0088(7) 0.0160(8)
C24 0.0300(9) 0.0328(9) 0.0357(9) -0.0019(7) 0.0032(7) 0.0171(8)
C25 0.0294(9) 0.0321(9) 0.0377(9) 0.0048(7) 0.0007(7) 0.0161(7)
C26 0.0361(10) 0.0382(10) 0.0331(9) 0.0093(7) 0.0078(7) 0.0196(8)
N28 0.0621(12) 0.0364(10) 0.0660(12) 0.0064(9) 0.0222(10) 0.0161(9)
C28 0.0387(10) 0.0346(10) 0.0400(10) 0.0023(8) 0.0089(8) 0.0143(8)
C29 0.0489(12) 0.0337(10) 0.0539(12) 0.0078(9) 0.0053(9) 0.0178(9)

loop_
_atom_type_symbol
_atom_type_description
_atom_type_scat_dispersion_real
_atom_type_scat_dispersion_imag
_atom_type_scat_source
C C 0.0033 0.0016 'International Tables Vol C Tables 4.2.6.8 and 6.1.1.4'
H H 0.0000 0.0000 'International Tables Vol C Tables 4.2.6.8 and 6.1.1.4'
N N 0.0061 0.0033 'International Tables Vol C Tables 4.2.6.8 and 6.1.1.4'
O O 0.0106 0.0060 'International Tables Vol C Tables 4.2.6.8 and 6.1.1.4'

loop_
_geom_angle_atom_site_label_1
_geom_angle_atom_site_label_2
_geom_angle_atom_site_label_3
_geom_angle
_geom_angle_site_symmetry_1
_geom_angle_site_symmetry_3
_geom_angle_publ_flag
O1 C1 O2 121.90(15) . . ?
O1 C1 C11 126.25(16) . . ?
O2 C1 C11 111.84(14) . . ?
C1 O2 C21 116.49(13) . . ?
C12 C11 C16 119.06(15) . . ?
C12 C11 C1 122.82(15) . . ?
C16 C11 C1 118.11(15) . . ?
C11 C12 C13 121.20(16) . . ?
C11 C12 H12 119.4 . . ?
C13 C12 H12 119.4 . . ?
C12 C13 C14 119.29(16) . . ?
C12 C13 H13 120.4 . . ?
C14 C13 H13 120.4 . . ?
O18 C14 C13 124.48(16) . . ?
O18 C14 C15 115.46(15) . . ?
C13 C14 C15 120.06(16) . . ?
C16 C15 C14 119.85(16) . . ?
C16 C15 H15 120.1 . . ?
C14 C15 H15 120.1 . . ?
C15 C16 C11 120.52(16) . . ?
C15 C16 H16 119.7 . . ?
C11 C16 H16 119.7 . . ?
C14 O18 C18 117.33(14) . . ?
O18 C18 H18A 109.5 . . ?
O18 C18 H18B 109.5 . . ?
H18A C18 H18B 109.5 . . ?
O18 C18 H18C 109.5 . . ?
H18A C18 H18C 109.5 . . ?
H18B C18 H18C 109.5 . . ?
C26 C21 C22 121.08(15) . . ?
C26 C21 O2 120.93(15) . . ?
C22 C21 O2 117.83(15) . . ?
C23 C22 C21 119.00(16) . . ?
C23 C22 C28 121.66(16) . . ?
C21 C22 C28 119.34(15) . . ?
C24 C23 C22 119.77(17) . . ?
C24 C23 H23 120.1 . . ?
C22 C23 H23 120.1 . . ?
C23 C24 C25 121.29(16) . . ?
C23 C24 H24 119.4 . . ?
C25 C24 H24 119.4 . . ?
C24 C25 C26 119.03(16) . . ?
C24 C25 C29 120.07(16) . . ?
C26 C25 C29 120.90(17) . . ?
C21 C26 C25 119.82(16) . . ?
C21 C26 H26 120.1 . . ?
C25 C26 H26 120.1 . . ?
N28 C28 C22 178.7(2) . . ?
C25 C29 H29A 109.5 . . ?
C25 C29 H29B 109.5 . . ?
H29A C29 H29B 109.5 . . ?
C25 C29 H29C 109.5 . . ?
H29A C29 H29C 109.5 . . ?
H29B C29 H29C 109.5 . . ?

loop_
_geom_bond_atom_site_label_1
_geom_bond_atom_site_label_2
_geom_bond_distance
_geom_bond_site_symmetry_2
_geom_bond_publ_flag
C1 O1 1.197(2) . ?
C1 O2 1.378(2) . ?
C1 C11 1.472(2) . ?
O2 C21 1.3979(19) . ?
C11 C12 1.380(2) . ?
C11 C16 1.395(2) . ?
C12 C13 1.383(2) . ?
C12 H12 0.9500 . ?
C13 C14 1.389(2) . ?
C13 H13 0.9500 . ?
C14 O18 1.3601(19) . ?
C14 C15 1.393(2) . ?
C15 C16 1.376(2) . ?
C15 H15 0.9500 . ?
C16 H16 0.9500 . ?
O18 C18 1.433(2) . ?
C18 H18A 0.9800 . ?
C18 H18B 0.9800 . ?
C18 H18C 0.9800 . ?
C21 C26 1.375(2) . ?
C21 C22 1.395(2) . ?
C22 C23 1.392(2) . ?
C22 C28 1.435(2) . ?
C23 C24 1.379(2) . ?
C23 H23 0.9500 . ?
C24 C25 1.386(2) . ?
C24 H24 0.9500 . ?
C25 C26 1.396(2) . ?
C25 C29 1.506(2) . ?
C26 H26 0.9500 . ?
N28 C28 1.141(2) . ?
C29 H29A 0.9800 . ?
C29 H29B 0.9800 . ?
C29 H29C 0.9800 . ?

loop_
_geom_torsion_atom_site_label_1
_geom_torsion_atom_site_label_2
_geom_torsion_atom_site_label_3
_geom_torsion_atom_site_label_4
_geom_torsion
_geom_torsion_site_symmetry_1
_geom_torsion_site_symmetry_2
_geom_torsion_site_symmetry_3
_geom_torsion_site_symmetry_4
_geom_torsion_publ_flag
O1 C1 O2 C21 13.3(3) . . . . ?
C11 C1 O2 C21 -166.13(14) . . . . ?
O1 C1 C11 C12 -171.22(19) . . . . ?
O2 C1 C11 C12 8.2(2) . . . . ?
O1 C1 C11 C16 7.5(3) . . . . ?
O2 C1 C11 C16 -173.04(15) . . . . ?
C16 C11 C12 C13 1.0(3) . . . . ?
C1 C11 C12 C13 179.76(17) . . . . ?
C11 C12 C13 C14 -0.2(3) . . . . ?
C12 C13 C14 O18 179.10(17) . . . . ?
C12 C13 C14 C15 -1.0(3) . . . . ?
O18 C14 C15 C16 -178.66(17) . . . . ?
C13 C14 C15 C16 1.4(3) . . . . ?
C14 C15 C16 C11 -0.6(3) . . . . ?
C12 C11 C16 C15 -0.6(3) . . . . ?
C1 C11 C16 C15 -179.38(17) . . . . ?
C13 C14 O18 C18 -6.0(3) . . . . ?
C15 C14 O18 C18 174.10(17) . . . . ?
C1 O2 C21 C26 -103.01(18) . . . . ?
C1 O2 C21 C22 81.46(19) . . . . ?
C26 C21 C22 C23 1.2(2) . . . . ?
O2 C21 C22 C23 176.67(14) . . . . ?
C26 C21 C22 C28 -179.38(16) . . . . ?
O2 C21 C22 C28 -3.9(2) . . . . ?
C21 C22 C23 C24 -0.7(2) . . . . ?
C28 C22 C23 C24 179.86(16) . . . . ?
C22 C23 C24 C25 -0.4(2) . . . . ?
C23 C24 C25 C26 1.0(2) . . . . ?
C23 C24 C25 C29 -178.81(16) . . . . ?
C22 C21 C26 C25 -0.6(2) . . . . ?
O2 C21 C26 C25 -175.94(14) . . . . ?
C24 C25 C26 C21 -0.5(2) . . . . ?
C29 C25 C26 C21 179.28(16) . . . . ?
